data_2218805
loop_
_publ_author_name
'Miao, Chunbao'
'Yao, Changsheng'
'Tu, Shujiang'
'Sun, Xiaoqiang'

_publ_section_title 3,3-Dimethyl-10-(4-methoxyphenyl)-9-(4-nitrophenyl)-1,2,3,4,5,6,7,8,9,10-decahydroacridine-1,8-dione
_journal_coeditor_code SG2245
_journal_issue 7
_journal_name_full 'Acta Crystallographica Section E'
_journal_page_first o1262
_journal_paper_doi 10.1107/S1600536808017212
_journal_volume 64
_journal_year 2008
_chemical_formula_iupac 'C28 H28 N2 O5'
_chemical_formula_moiety 'C28 H28 N2 O5'
_chemical_formula_sum 'C28 H28 N2 O5'
_chemical_formula_weight 472.52
_chemical_melting_point 498
_chemical_name_systematic
;
3,3-Dimethyl-10-(4-methoxyphenyl)-9-(4-nitrophenyl)-
1,2,3,4,5,6,7,8,9,10-decahydroacridine-1,8-dione
;
_space_group_IT_number 14
_symmetry_cell_setting monoclinic
_symmetry_space_group_name_Hall '-P 2ybc'
_symmetry_space_group_name_H-M 'P 1 21/c 1'
_atom_sites_solution_hydrogens geom
_atom_sites_solution_primary direct
_atom_sites_solution_secondary difmap
_cell_angle_alpha 90.00
_cell_angle_beta 98.251(5)
_cell_angle_gamma 90.00
_cell_formula_units_Z 4
_cell_length_a 12.463(2)
_cell_length_b 12.104(2)
_cell_length_c 16.408(3)
_cell_measurement_reflns_used 9180
_cell_measurement_temperature 293(2)
_cell_measurement_theta_max 25.3
_cell_measurement_theta_min 3.0
_cell_volume 2449.6(7)
_computing_cell_refinement 'CrystalClear (Rigaku, 2001)'
_computing_data_collection 'CrystalClear (Rigaku, 2001)'
_computing_data_reduction 'CrystalClear (Rigaku, 2001)'
_computing_molecular_graphics 'ORTEP-3 for Windows (Farrugia, 1997)'
_computing_publication_material 'SHELXTL (Sheldrick, 2008)'
_computing_structure_refinement 'SHELXTL (Sheldrick, 2008)'
_computing_structure_solution 'SHELXTL (Sheldrick, 2008)'
_diffrn_ambient_temperature 293(2)
_diffrn_detector_area_resol_mean 7.31
_diffrn_measured_fraction_theta_full 0.996
_diffrn_measured_fraction_theta_max 0.996
_diffrn_measurement_device_type 'Rigaku Mercury'
_diffrn_measurement_method \w
_diffrn_radiation_monochromator graphite
_diffrn_radiation_source 'fine-focus sealed tube'
_diffrn_radiation_type MoK\a
_diffrn_radiation_wavelength 0.71070
_diffrn_reflns_av_R_equivalents 0.0296
_diffrn_reflns_av_sigmaI/netI 0.0245
_diffrn_reflns_limit_h_max 15
_diffrn_reflns_limit_h_min -15
_diffrn_reflns_limit_k_max 14
_diffrn_reflns_limit_k_min -14
_diffrn_reflns_limit_l_max 19
_diffrn_reflns_limit_l_min -19
_diffrn_reflns_number 23202
_diffrn_reflns_theta_full 25.35
_diffrn_reflns_theta_max 25.35
_diffrn_reflns_theta_min 3.02
_exptl_absorpt_coefficient_mu 0.088
_exptl_absorpt_correction_T_max 0.950
_exptl_absorpt_correction_T_min 0.760
_exptl_absorpt_correction_type multi-scan
_exptl_absorpt_process_details '(CrystalClear; Rigaku, 2001)'
_exptl_crystal_colour yellow
_exptl_crystal_density_diffrn 1.281
_exptl_crystal_density_method 'not measured'
_exptl_crystal_description block
_exptl_crystal_F_000 1000
_exptl_crystal_size_max 0.80
_exptl_crystal_size_mid 0.59
_exptl_crystal_size_min 0.58
_refine_diff_density_max 0.150
_refine_diff_density_min -0.144
_refine_ls_extinction_method none
_refine_ls_goodness_of_fit_ref 1.174
_refine_ls_hydrogen_treatment constr
_refine_ls_matrix_type full
_refine_ls_number_parameters 338
_refine_ls_number_reflns 4466
_refine_ls_number_restraints 0
_refine_ls_restrained_S_all 1.174
_refine_ls_R_factor_all 0.0642
_refine_ls_R_factor_gt 0.0544
_refine_ls_shift/su_max 0.000
_refine_ls_shift/su_mean 0.000
_refine_ls_structure_factor_coef Fsqd
_refine_ls_weighting_details 'calc w=1/[\s^2^(Fo^2^)+(0.0452P)^2^+0.665P] where P=(Fo^2^+2Fc^2^)/3'
_refine_ls_weighting_scheme calc
_refine_ls_wR_factor_gt 0.1180
_refine_ls_wR_factor_ref 0.1230
_reflns_number_gt 3901
_reflns_number_total 4466
_reflns_threshold_expression I>2\s(I)
_cod_data_source_file sg2245.cif
_cod_data_source_block I
_cod_original_sg_symbol_H-M 'P 21/c'
_cod_database_code 2218805
_cod_database_fobs_code 2218805

loop_
_symmetry_equiv_pos_as_xyz
'x, y, z'
'-x, y+1/2, -z+1/2'
'-x, -y, -z'
'x, -y-1/2, z-1/2'

loop_
_atom_site_type_symbol
_atom_site_label
_atom_site_fract_x
_atom_site_fract_y
_atom_site_fract_z
_atom_site_U_iso_or_equiv
_atom_site_adp_type
_atom_site_calc_flag
_atom_site_refinement_flags
_atom_site_occupancy
O O1 0.08638(11) 1.24134(11) 0.47495(8) 0.0523(4) Uani d . 1
O O2 0.05773(12) 1.11707(12) 0.18637(8) 0.0618(4) Uani d . 1
O O3 0.5690(14) 1.4049(12) 0.3168(11) 0.082(3) Uani d P 0.50
O O3' 0.5542(16) 1.4082(13) 0.3017(12) 0.109(5) Uani d P 0.50
O O4 0.6106(9) 1.2617(11) 0.2566(5) 0.114(3) Uani d P 0.50
O O4' 0.6318(8) 1.2452(10) 0.2980(5) 0.102(3) Uani d P 0.50
O O5 0.35763(13) 0.47297(12) 0.51861(10) 0.0698(4) Uani d . 1
N N1 0.19057(12) 0.88250(11) 0.40821(8) 0.0387(3) Uani d . 1
N N2 0.55282(17) 1.3088(2) 0.30009(14) 0.0733(6) Uani d . 1
C C1 0.18027(13) 0.96528(14) 0.46587(10) 0.0366(4) Uani d . 1
C C2 0.15262(13) 1.06903(13) 0.44043(10) 0.0350(4) Uani d . 1
C C3 0.15223(13) 1.10285(13) 0.35148(10) 0.0364(4) Uani d . 1
H H3 0.0951 1.1582 0.3377 0.044 Uiso calc R 1
C C4 0.12365(13) 1.00353(14) 0.29784(10) 0.0362(4) Uani d . 1
C C5 0.14825(13) 0.90001(14) 0.32513(10) 0.0362(4) Uani d . 1
C C6 0.11987(13) 1.14962(14) 0.49803(10) 0.0381(4) Uani d . 1
C C7 0.12427(16) 1.11571(16) 0.58669(11) 0.0482(5) Uani d . 1
H H7A 0.0543 1.0859 0.5947 0.058 Uiso calc R 1
H H7B 0.1375 1.1807 0.6212 0.058 Uiso calc R 1
C C8 0.21130(16) 1.03015(15) 0.61444(11) 0.0457(4) Uani d . 1
C C9 0.19433(16) 0.93206(14) 0.55494(11) 0.0459(4) Uani d . 1
H H9A 0.2562 0.8829 0.5659 0.055 Uiso calc R 1
H H9B 0.1307 0.8913 0.5653 0.055 Uiso calc R 1
C C10 0.32415(18) 1.08004(19) 0.61482(14) 0.0644(6) Uani d . 1
H H10A 0.3324 1.1032 0.5601 0.097 Uiso calc R 1
H H10B 0.3782 1.0256 0.6335 0.097 Uiso calc R 1
H H10C 0.3327 1.1426 0.6511 0.097 Uiso calc R 1
C C11 0.2002(2) 0.98929(19) 0.70144(12) 0.0662(6) Uani d . 1
H H11A 0.2555 0.9356 0.7186 0.099 Uiso calc R 1
H H11B 0.1301 0.9562 0.7012 0.099 Uiso calc R 1
H H11C 0.2079 1.0506 0.7390 0.099 Uiso calc R 1
C C12 0.07097(14) 1.02312(16) 0.21323(11) 0.0434(4) Uani d . 1
C C13 0.03387(17) 0.92376(17) 0.16216(12) 0.0556(5) Uani d . 1
H H13A 0.0273 0.9427 0.1042 0.067 Uiso calc R 1
H H13B -0.0369 0.9009 0.1739 0.067 Uiso calc R 1
C C14 0.11349(17) 0.82947(16) 0.18061(11) 0.0516(5) Uani d . 1
H H14A 0.0867 0.7653 0.1486 0.062 Uiso calc R 1
H H14B 0.1825 0.8503 0.1643 0.062 Uiso calc R 1
C C15 0.13000(16) 0.79997(15) 0.27115(11) 0.0458(4) Uani d . 1
H H15A 0.0667 0.7606 0.2840 0.055 Uiso calc R 1
H H15B 0.1920 0.7511 0.2827 0.055 Uiso calc R 1
C C16 0.25980(13) 1.15546(14) 0.33919(10) 0.0366(4) Uani d . 1
C C17 0.28131(16) 1.26474(15) 0.36177(12) 0.0490(5) Uani d . 1
H H17 0.2297 1.3049 0.3850 0.059 Uiso calc R 1
C C18 0.37723(17) 1.31493(17) 0.35050(12) 0.0549(5) Uani d . 1
H H18 0.3907 1.3881 0.3659 0.066 Uiso calc R 1
C C19 0.45231(15) 1.25482(17) 0.31624(12) 0.0495(5) Uani d . 1
C C20 0.43494(16) 1.14667(18) 0.29390(14) 0.0603(6) Uani d . 1
H H20 0.4872 1.1070 0.2711 0.072 Uiso calc R 1
C C21 0.33872(15) 1.09742(16) 0.30581(13) 0.0522(5) Uani d . 1
H H21 0.3266 1.0238 0.2911 0.063 Uiso calc R 1
C C22 0.23073(14) 0.77423(14) 0.43564(10) 0.0391(4) Uani d . 1
C C23 0.34019(15) 0.75163(16) 0.44032(13) 0.0521(5) Uani d . 1
H H23 0.3870 0.8052 0.4250 0.062 Uiso calc R 1
C C24 0.38016(17) 0.64987(17) 0.46765(14) 0.0596(5) Uani d . 1
H H24 0.4537 0.6346 0.4704 0.072 Uiso calc R 1
C C25 0.31091(17) 0.57056(15) 0.49100(12) 0.0494(5) Uani d . 1
C C26 0.20155(16) 0.59242(15) 0.48461(12) 0.0492(5) Uani d . 1
H H26 0.1545 0.5385 0.4989 0.059 Uiso calc R 1
C C27 0.16152(15) 0.69446(15) 0.45690(11) 0.0451(4) Uani d . 1
H H27 0.0877 0.7090 0.4527 0.054 Uiso calc R 1
C C28 0.2998(2) 0.40427(18) 0.56706(16) 0.0784(7) Uani d . 1
H H28A 0.2784 0.4465 0.6116 0.118 Uiso calc R 1
H H28B 0.3453 0.3441 0.5889 0.118 Uiso calc R 1
H H28C 0.2364 0.3756 0.5335 0.118 Uiso calc R 1

loop_
_atom_site_aniso_label
_atom_site_aniso_U_11
_atom_site_aniso_U_22
_atom_site_aniso_U_33
_atom_site_aniso_U_12
_atom_site_aniso_U_13
_atom_site_aniso_U_23
O1 0.0602(9) 0.0436(8) 0.0537(8) 0.0140(6) 0.0105(6) -0.0031(6)
O2 0.0759(10) 0.0588(9) 0.0479(8) 0.0180(8) -0.0002(7) 0.0060(7)
O3 0.078(5) 0.076(6) 0.096(5) -0.035(3) 0.028(5) -0.016(5)
O3' 0.096(6) 0.084(6) 0.145(10) -0.049(4) 0.009(5) 0.041(6)
O4 0.075(6) 0.145(8) 0.135(7) -0.039(5) 0.057(5) -0.039(6)
O4' 0.048(3) 0.103(4) 0.160(8) -0.012(3) 0.034(5) -0.008(6)
O5 0.0831(11) 0.0435(8) 0.0836(11) 0.0198(7) 0.0153(8) 0.0137(7)
N1 0.0463(8) 0.0316(7) 0.0379(8) 0.0016(6) 0.0053(6) -0.0016(6)
N2 0.0583(13) 0.0830(16) 0.0799(15) -0.0259(12) 0.0148(11) -0.0027(14)
C1 0.0348(9) 0.0364(9) 0.0390(9) -0.0037(7) 0.0064(7) -0.0027(7)
C2 0.0334(9) 0.0337(9) 0.0383(9) -0.0013(7) 0.0069(7) -0.0016(7)
C3 0.0371(9) 0.0342(9) 0.0378(9) 0.0039(7) 0.0056(7) 0.0010(7)
C4 0.0324(9) 0.0389(9) 0.0377(9) -0.0005(7) 0.0066(7) -0.0027(7)
C5 0.0322(9) 0.0386(9) 0.0386(9) -0.0033(7) 0.0080(7) -0.0030(7)
C6 0.0325(9) 0.0383(10) 0.0440(10) -0.0012(7) 0.0076(7) -0.0039(8)
C7 0.0569(12) 0.0462(11) 0.0437(10) -0.0012(9) 0.0146(9) -0.0062(8)
C8 0.0562(12) 0.0423(10) 0.0385(10) -0.0048(9) 0.0068(8) -0.0017(8)
C9 0.0589(12) 0.0393(10) 0.0396(10) -0.0030(9) 0.0074(8) 0.0020(8)
C10 0.0601(14) 0.0671(14) 0.0610(13) -0.0104(11) -0.0076(10) 0.0018(11)
C11 0.0981(18) 0.0610(14) 0.0400(11) -0.0044(12) 0.0111(11) 0.0001(10)
C12 0.0374(10) 0.0524(12) 0.0405(10) 0.0068(8) 0.0064(7) -0.0030(9)
C13 0.0523(12) 0.0662(13) 0.0455(11) 0.0043(10) -0.0018(9) -0.0136(10)
C14 0.0555(12) 0.0541(12) 0.0448(11) 0.0013(9) 0.0054(9) -0.0145(9)
C15 0.0503(11) 0.0414(10) 0.0467(10) -0.0052(8) 0.0101(8) -0.0090(8)
C16 0.0395(9) 0.0355(9) 0.0347(9) 0.0005(7) 0.0048(7) 0.0029(7)
C17 0.0558(12) 0.0393(10) 0.0548(11) -0.0031(9) 0.0180(9) -0.0036(9)
C18 0.0645(13) 0.0429(11) 0.0582(12) -0.0142(10) 0.0117(10) -0.0026(9)
C19 0.0422(11) 0.0553(12) 0.0508(11) -0.0114(9) 0.0056(8) 0.0048(9)
C20 0.0425(11) 0.0588(13) 0.0823(15) -0.0017(10) 0.0182(10) -0.0091(11)
C21 0.0442(11) 0.0406(10) 0.0733(14) -0.0018(8) 0.0136(9) -0.0070(9)
C22 0.0444(10) 0.0322(9) 0.0411(9) 0.0028(7) 0.0070(7) -0.0017(7)
C23 0.0442(11) 0.0462(11) 0.0673(13) -0.0008(8) 0.0133(9) 0.0081(9)
C24 0.0461(12) 0.0547(12) 0.0794(15) 0.0121(10) 0.0134(10) 0.0090(11)
C25 0.0606(13) 0.0361(10) 0.0515(11) 0.0096(9) 0.0086(9) 0.0006(8)
C26 0.0571(12) 0.0368(10) 0.0551(12) -0.0048(9) 0.0124(9) 0.0020(8)
C27 0.0440(10) 0.0398(10) 0.0521(11) 0.0011(8) 0.0093(8) 0.0007(8)
C28 0.103(2) 0.0432(12) 0.0852(17) 0.0004(12) 0.0012(14) 0.0173(12)

loop_
_atom_type_symbol
_atom_type_description
_atom_type_scat_dispersion_real
_atom_type_scat_dispersion_imag
_atom_type_scat_source
C C 0.0033 0.0016 'International Tables Vol C Tables 4.2.6.8 and 6.1.1.4'
H H 0.0000 0.0000 'International Tables Vol C Tables 4.2.6.8 and 6.1.1.4'
N N 0.0061 0.0033 'International Tables Vol C Tables 4.2.6.8 and 6.1.1.4'
O O 0.0106 0.0060 'International Tables Vol C Tables 4.2.6.8 and 6.1.1.4'

loop_
_geom_angle_atom_site_label_1
_geom_angle_atom_site_label_2
_geom_angle_atom_site_label_3
_geom_angle
C25 O5 C28 117.82(18)
C1 N1 C5 119.39(14)
C1 N1 C22 119.93(14)
C5 N1 C22 120.11(13)
O3' N2 O3 14(2)
O3' N2 O4 118.0(9)
O3 N2 O4 119.3(9)
O3' N2 O4' 127.3(10)
O3 N2 O4' 119.5(10)
O4 N2 O4' 33.8(5)
O3' N2 C19 116.8(8)
O3 N2 C19 120.4(7)
O4 N2 C19 119.1(6)
O4' N2 C19 115.1(5)
C2 C1 N1 120.08(15)
C2 C1 C9 122.55(15)
N1 C1 C9 117.26(14)
C1 C2 C6 120.29(15)
C1 C2 C3 120.91(15)
C6 C2 C3 118.78(14)
C4 C3 C2 108.41(13)
C4 C3 C16 113.33(13)
C2 C3 C16 111.05(13)
C4 C3 H3 108.0
C2 C3 H3 108.0
C16 C3 H3 108.0
C5 C4 C12 120.85(16)
C5 C4 C3 121.65(15)
C12 C4 C3 117.47(15)
C4 C5 N1 119.80(15)
C4 C5 C15 123.08(16)
N1 C5 C15 117.10(15)
O1 C6 C2 121.36(16)
O1 C6 C7 120.58(15)
C2 C6 C7 118.02(15)
C6 C7 C8 113.60(15)
C6 C7 H7A 108.8
C8 C7 H7A 108.8
C6 C7 H7B 108.8
C8 C7 H7B 108.8
H7A C7 H7B 107.7
C7 C8 C10 110.37(16)
C7 C8 C9 108.03(15)
C10 C8 C9 110.56(16)
C7 C8 C11 109.98(16)
C10 C8 C11 109.21(17)
C9 C8 C11 108.67(15)
C1 C9 C8 113.50(15)
C1 C9 H9A 108.9
C8 C9 H9A 108.9
C1 C9 H9B 108.9
C8 C9 H9B 108.9
H9A C9 H9B 107.7
C8 C10 H10A 109.5
C8 C10 H10B 109.5
H10A C10 H10B 109.5
C8 C10 H10C 109.5
H10A C10 H10C 109.5
H10B C10 H10C 109.5
C8 C11 H11A 109.5
C8 C11 H11B 109.5
H11A C11 H11B 109.5
C8 C11 H11C 109.5
H11A C11 H11C 109.5
H11B C11 H11C 109.5
O2 C12 C4 120.70(17)
O2 C12 C13 121.97(17)
C4 C12 C13 117.33(16)
C12 C13 C14 110.60(16)
C12 C13 H13A 109.5
C14 C13 H13A 109.5
C12 C13 H13B 109.5
C14 C13 H13B 109.5
H13A C13 H13B 108.1
C15 C14 C13 111.54(16)
C15 C14 H14A 109.3
C13 C14 H14A 109.3
C15 C14 H14B 109.3
C13 C14 H14B 109.3
H14A C14 H14B 108.0
C5 C15 C14 112.17(15)
C5 C15 H15A 109.2
C14 C15 H15A 109.2
C5 C15 H15B 109.2
C14 C15 H15B 109.2
H15A C15 H15B 107.9
C21 C16 C17 117.90(17)
C21 C16 C3 121.94(15)
C17 C16 C3 120.16(15)
C18 C17 C16 121.48(18)
C18 C17 H17 119.3
C16 C17 H17 119.3
C19 C18 C17 118.61(18)
C19 C18 H18 120.7
C17 C18 H18 120.7
C18 C19 C20 121.84(18)
C18 C19 N2 119.24(19)
C20 C19 N2 118.88(19)
C19 C20 C21 118.90(19)
C19 C20 H20 120.5
C21 C20 H20 120.5
C20 C21 C16 121.26(18)
C20 C21 H21 119.4
C16 C21 H21 119.4
C27 C22 C23 119.85(16)
C27 C22 N1 120.84(16)
C23 C22 N1 119.31(16)
C24 C23 C22 120.14(18)
C24 C23 H23 119.9
C22 C23 H23 119.9
C23 C24 C25 119.99(19)
C23 C24 H24 120.0
C25 C24 H24 120.0
O5 C25 C26 124.17(18)
O5 C25 C24 116.08(18)
C26 C25 C24 119.75(17)
C25 C26 C27 120.16(18)
C25 C26 H26 119.9
C27 C26 H26 119.9
C22 C27 C26 120.07(17)
C22 C27 H27 120.0
C26 C27 H27 120.0
O5 C28 H28A 109.5
O5 C28 H28B 109.5
H28A C28 H28B 109.5
O5 C28 H28C 109.5
H28A C28 H28C 109.5
H28B C28 H28C 109.5

loop_
_geom_bond_atom_site_label_1
_geom_bond_atom_site_label_2
_geom_bond_distance
_geom_bond_publ_flag
O1 C6 1.227(2) yes
O2 C12 1.222(2) yes
O3 N2 1.206(13) ?
O3' N2 1.204(16) ?
O4 N2 1.225(12) ?
O4' N2 1.254(11) ?
O5 C25 1.365(2) ?
O5 C28 1.417(3) ?
N1 C1 1.396(2) ?
N1 C5 1.405(2) ?
N1 C22 1.451(2) ?
N2 C19 1.470(3) ?
C1 C2 1.352(2) ?
C1 C9 1.502(2) ?
C2 C6 1.457(2) ?
C2 C3 1.515(2) ?
C3 C4 1.502(2) ?
C3 C16 1.524(2) ?
C3 H3 0.9800 ?
C4 C5 1.351(2) ?
C4 C12 1.467(2) ?
C5 C15 1.498(2) ?
C6 C7 1.505(3) ?
C7 C8 1.521(3) ?
C7 H7A 0.9700 ?
C7 H7B 0.9700 ?
C8 C10 1.530(3) ?
C8 C9 1.532(2) ?
C8 C11 1.536(3) ?
C9 H9A 0.9700 ?
C9 H9B 0.9700 ?
C10 H10A 0.9600 ?
C10 H10B 0.9600 ?
C10 H10C 0.9600 ?
C11 H11A 0.9600 ?
C11 H11B 0.9600 ?
C11 H11C 0.9600 ?
C12 C13 1.500(3) ?
C13 C14 1.514(3) ?
C13 H13A 0.9700 ?
C13 H13B 0.9700 ?
C14 C15 1.513(3) ?
C14 H14A 0.9700 ?
C14 H14B 0.9700 ?
C15 H15A 0.9700 ?
C15 H15B 0.9700 ?
C16 C21 1.384(2) ?
C16 C17 1.389(2) ?
C17 C18 1.377(3) ?
C17 H17 0.9300 ?
C18 C19 1.368(3) ?
C18 H18 0.9300 ?
C19 C20 1.368(3) ?
C20 C21 1.378(3) ?
C20 H20 0.9300 ?
C21 H21 0.9300 ?
C22 C27 1.373(2) ?
C22 C23 1.383(3) ?
C23 C24 1.379(3) ?
C23 H23 0.9300 ?
C24 C25 1.381(3) ?
C24 H24 0.9300 ?
C25 C26 1.378(3) ?
C26 C27 1.384(3) ?
C26 H26 0.9300 ?
C27 H27 0.9300 ?
C28 H28A 0.9600 ?
C28 H28B 0.9600 ?
C28 H28C 0.9600 ?

loop_
_geom_torsion_atom_site_label_1
_geom_torsion_atom_site_label_2
_geom_torsion_atom_site_label_3
_geom_torsion_atom_site_label_4
_geom_torsion
C5 N1 C1 C2 -14.8(2)
C22 N1 C1 C2 173.82(15)
C5 N1 C1 C9 161.57(15)
C22 N1 C1 C9 -9.8(2)
N1 C1 C2 C6 167.22(15)
C9 C1 C2 C6 -8.9(3)
N1 C1 C2 C3 -11.2(2)
C9 C1 C2 C3 172.67(15)
C1 C2 C3 C4 31.2(2)
C6 C2 C3 C4 -147.19(15)
C1 C2 C3 C16 -93.89(18)
C6 C2 C3 C16 87.68(17)
C2 C3 C4 C5 -29.3(2)
C16 C3 C4 C5 94.51(18)
C2 C3 C4 C12 152.76(14)
C16 C3 C4 C12 -83.47(18)
C12 C4 C5 N1 -174.83(14)
C3 C4 C5 N1 7.3(2)
C12 C4 C5 C15 3.5(3)
C3 C4 C5 C15 -174.38(15)
C1 N1 C5 C4 16.9(2)
C22 N1 C5 C4 -171.72(15)
C1 N1 C5 C15 -161.57(15)
C22 N1 C5 C15 9.8(2)
C1 C2 C6 O1 -174.22(16)
C3 C2 C6 O1 4.2(2)
C1 C2 C6 C7 3.5(2)
C3 C2 C6 C7 -178.04(15)
O1 C6 C7 C8 -152.72(17)
C2 C6 C7 C8 29.5(2)
C6 C7 C8 C10 66.9(2)
C6 C7 C8 C9 -54.1(2)
C6 C7 C8 C11 -172.55(16)
C2 C1 C9 C8 -18.8(2)
N1 C1 C9 C8 164.92(15)
C7 C8 C9 C1 48.7(2)
C10 C8 C9 C1 -72.2(2)
C11 C8 C9 C1 168.00(17)
C5 C4 C12 O2 -173.30(17)
C3 C4 C12 O2 4.7(2)
C5 C4 C12 C13 7.1(2)
C3 C4 C12 C13 -174.85(15)
O2 C12 C13 C14 143.43(19)
C4 C12 C13 C14 -37.0(2)
C12 C13 C14 C15 56.9(2)
C4 C5 C15 C14 16.8(2)
N1 C5 C15 C14 -164.75(15)
C13 C14 C15 C5 -46.8(2)
C4 C3 C16 C21 -21.4(2)
C2 C3 C16 C21 100.90(19)
C4 C3 C16 C17 158.68(16)
C2 C3 C16 C17 -79.0(2)
C21 C16 C17 C18 0.9(3)
C3 C16 C17 C18 -179.21(17)
C16 C17 C18 C19 0.0(3)
C17 C18 C19 C20 -0.7(3)
C17 C18 C19 N2 177.03(19)
O3' N2 C19 C18 -15.2(12)
O3 N2 C19 C18 0.0(12)
O4 N2 C19 C18 -167.1(5)
O4' N2 C19 C18 155.0(5)
O3' N2 C19 C20 162.6(11)
O3 N2 C19 C20 177.8(11)
O4 N2 C19 C20 10.7(6)
O4' N2 C19 C20 -27.2(5)
C18 C19 C20 C21 0.5(3)
N2 C19 C20 C21 -177.3(2)
C19 C20 C21 C16 0.5(3)
C17 C16 C21 C20 -1.1(3)
C3 C16 C21 C20 178.99(18)
C1 N1 C22 C27 86.5(2)
C5 N1 C22 C27 -84.8(2)
C1 N1 C22 C23 -93.5(2)
C5 N1 C22 C23 95.2(2)
C27 C22 C23 C24 -1.1(3)
N1 C22 C23 C24 178.85(18)
C22 C23 C24 C25 -0.5(3)
C28 O5 C25 C26 -20.7(3)
C28 O5 C25 C24 160.1(2)
C23 C24 C25 O5 -178.88(19)
C23 C24 C25 C26 1.9(3)
O5 C25 C26 C27 179.16(18)
C24 C25 C26 C27 -1.7(3)
C23 C22 C27 C26 1.4(3)
N1 C22 C27 C26 -178.62(16)
C25 C26 C27 C22 0.0(3)
